data_7034717
loop_
_publ_author_name
'Gupta, Sandeep K.'
'Dar, Aijaz A.'
'Rajeshkumar, Thayalan'
'Kuppuswamy, Subramaniam'
'Langley, Stuart K.'
'Murray, Keith S.'
'Rajaraman, Gopalan'
'Murugavel, Ramaswamy'

_publ_section_title
;
 Discrete {Gd(III)4M} (M = Gd(III) or Co(II)) pentanuclear complexes: a
 new class of metal-organophosphate molecular coolers.
;
_journal_issue 13
_journal_name_full 'Dalton transactions (Cambridge, England : 2003)'
_journal_page_first 5961
_journal_page_last 5965
_journal_paper_doi 10.1039/c4dt03655g
_journal_volume 44
_journal_year 2015
_chemical_formula_sum 'C86 H148 Co Gd4 O34 P6 S6'
_chemical_formula_weight 2792.24
_chemical_name_systematic
;
 ?
;
_space_group_crystal_system monoclinic
_space_group_IT_number 14
_space_group_name_Hall '-P 2yn'
_space_group_name_H-M_alt 'P 1 21/n 1'
_symmetry_space_group_name_Hall '-P 2yn'
_symmetry_space_group_name_H-M 'P 1 21/n 1'
_atom_sites_solution_hydrogens mixed
_audit_creation_method SHELXL-2012
_audit_update_record
;
2015-02-18 deposited with the CCDC.
2015-02-18 downloaded from the CCDC.
;
_cell_angle_alpha 90
_cell_angle_beta 111.128(4)
_cell_angle_gamma 90
_cell_formula_units_Z 4
_cell_length_a 15.558(4)
_cell_length_b 51.036(13)
_cell_length_c 16.038(5)
_cell_measurement_reflns_used 20568
_cell_measurement_temperature 293(2)
_cell_measurement_theta_max 31.5
_cell_measurement_theta_min 2.0
_cell_volume 11878(6)
_computing_cell_refinement
;
CrystalClear-SM Expert 2.0 r3 (Rigaku, 2009)
;
_computing_data_collection
;
CrystalClear-SM Expert 2.0 r3 (Rigaku, 2009)
;
_computing_data_reduction
;
CrystalClear-SM Expert 2.0 r3 (Rigaku, 2009)
;
_computing_molecular_graphics 'CrystalStructure 4.0 (Rigaku, 2010)'
_computing_publication_material 'CrystalStructure 4.0'
_computing_structure_refinement 'SHELXL-2012 (Sheldrick, 2012)'
_computing_structure_solution 'SHELXS97 (Sheldrick, 2008)'
_diffrn_ambient_temperature 293(2)
_diffrn_detector_area_resol_mean 28.5714
_diffrn_measured_fraction_theta_full 0.976
_diffrn_measured_fraction_theta_max 0.993
_diffrn_measurement_device_type 'Rigaku Saturn724+'
_diffrn_measurement_method 'profile data from \w-scans'
_diffrn_radiation_type MoK\a
_diffrn_radiation_wavelength 0.71075
_diffrn_reflns_av_R_equivalents 0.1412
_diffrn_reflns_av_unetI/netI 0.1334
_diffrn_reflns_Laue_measured_fraction_full 0.976
_diffrn_reflns_Laue_measured_fraction_max 0.993
_diffrn_reflns_limit_h_max 16
_diffrn_reflns_limit_h_min -18
_diffrn_reflns_limit_k_max 60
_diffrn_reflns_limit_k_min -51
_diffrn_reflns_limit_l_max 19
_diffrn_reflns_limit_l_min -18
_diffrn_reflns_number 81078
_diffrn_reflns_point_group_measured_fraction_full 0.976
_diffrn_reflns_point_group_measured_fraction_max 0.993
_diffrn_reflns_theta_full 25.242
_diffrn_reflns_theta_max 25.100
_diffrn_reflns_theta_min 2.235
_diffrn_source 'Sealed Tube'
_exptl_absorpt_coefficient_mu 2.595
_exptl_absorpt_correction_T_max 0.923
_exptl_absorpt_correction_T_min 0.871
_exptl_absorpt_correction_type multi-scan
_exptl_absorpt_process_details 'REQAB (Rigaku, 1998)'
_exptl_crystal_colour colourless
_exptl_crystal_density_diffrn 1.560
_exptl_crystal_description block
_exptl_crystal_F_000 5612
_exptl_crystal_size_max 0.15
_exptl_crystal_size_mid 0.08
_exptl_crystal_size_min 0.04
_refine_diff_density_max 2.198
_refine_diff_density_min -1.616
_refine_diff_density_rms 0.230
_refine_ls_extinction_method none
_refine_ls_goodness_of_fit_ref 1.289
_refine_ls_hydrogen_treatment mixed
_refine_ls_matrix_type full
_refine_ls_number_parameters 1244
_refine_ls_number_reflns 20996
_refine_ls_number_restraints 88
_refine_ls_restrained_S_all 1.288
_refine_ls_R_factor_all 0.1655
_refine_ls_R_factor_gt 0.1448
_refine_ls_shift/su_max 0.001
_refine_ls_shift/su_mean 0.000
_refine_ls_structure_factor_coef Fsqd
_refine_ls_weighting_details
;
 w=1/[\s^2^(Fo^2^)+(0.0001P)^2^+458.3488P]
 where P=(Fo^2^+2Fc^2^)/3
;
_refine_ls_weighting_scheme calc
_refine_ls_wR_factor_gt 0.2593
_refine_ls_wR_factor_ref 0.2713
_reflns_Friedel_coverage 0.000
_reflns_number_gt 17814
_reflns_number_total 20996
_reflns_threshold_expression 'I > 2\s(I)'
_cod_data_source_file c4dt03655g2.cif
_cod_data_source_block AJZ611
_cod_depositor_comments
;
The following automatic conversions were performed:

'_exptl_absorpt_correction_type' value 'Multi-scan' changed to
'multi-scan' according to
/usr/data/users/saulius/crontab/automatic-downloads/current/RSC/lib/dictionaries/cif_core.dic
dictionary named 'cif_core.dic' version 2.4.2 from 2011-04-26.

Automatic conversion script
Id: cif_fix_values 3143 2015-03-26 13:38:13Z robertas 
;
_cod_database_code 7034717
_shelx_space_group_comment
;
The symmetry employed for this shelxl refinement is uniquely defined
by the following loop, which should always be used as a source of
symmetry information in preference to the above space-group names.
They are only intended as comments.
;
_shelx_estimated_absorpt_t_min 0.625
_shelx_estimated_absorpt_t_max 0.625
_shelxl_version_number 2012-9

loop_
_space_group_symop_operation_xyz
'x, y, z'
'-x+1/2, y+1/2, -z+1/2'
'-x, -y, -z'
'x-1/2, -y-1/2, z-1/2'

loop_
_atom_site_label
_atom_site_type_symbol
_atom_site_fract_x
_atom_site_fract_y
_atom_site_fract_z
_atom_site_U_iso_or_equiv
_atom_site_adp_type
_atom_site_occupancy
_atom_site_site_symmetry_order
_atom_site_calc_flag
_atom_site_refinement_flags_posn
_atom_site_refinement_flags_adp
C1 C 0.3400(12) 0.5788(4) 0.6221(13) 0.029(4) Uani 1 1 d . .
C2 C 0.2951(12) 0.5881(4) 0.5336(14) 0.038(5) Uani 1 1 d . .
C3 C 0.2108(14) 0.5762(5) 0.4827(16) 0.055(7) Uani 1 1 d . .
H3 H 0.1785 0.5821 0.4249 0.066 Uiso 1 1 calc R U
C4 C 0.1758(15) 0.5562(5) 0.518(2) 0.058(7) Uani 1 1 d . .
H4 H 0.1213 0.5481 0.4823 0.069 Uiso 1 1 calc R U
C5 C 0.2204(14) 0.5478(4) 0.6053(16) 0.043(5) Uani 1 1 d . U
H5 H 0.1942 0.5347 0.6288 0.052 Uiso 1 1 calc R U
C6 C 0.3020(14) 0.5586(4) 0.6564(18) 0.048(6) Uani 1 1 d . .
C7 C 0.3525(16) 0.5504(5) 0.7524(16) 0.049(6) Uani 1 1 d . .
H7 H 0.4144 0.5580 0.7730 0.059 Uiso 1 1 calc R U
C8 C 0.3611(18) 0.5209(5) 0.7603(18) 0.067(8) Uani 1 1 d . .
H8A H 0.3941 0.5162 0.8215 0.101 Uiso 1 1 calc R U
H8B H 0.3938 0.5146 0.7238 0.101 Uiso 1 1 calc R U
H8C H 0.3008 0.5132 0.7406 0.101 Uiso 1 1 calc R U
C9 C 0.3010(19) 0.5609(6) 0.812(2) 0.079(9) Uani 1 1 d . .
H9A H 0.2966 0.5796 0.8069 0.119 Uiso 1 1 calc R U
H9B H 0.3341 0.5561 0.8728 0.119 Uiso 1 1 calc R U
H9C H 0.2402 0.5535 0.7923 0.119 Uiso 1 1 calc R U
C10 C 0.3347(16) 0.6096(4) 0.4959(17) 0.049(6) Uani 1 1 d . .
H10 H 0.3869 0.6173 0.5442 0.058 Uiso 1 1 calc R U
C11 C 0.3683(16) 0.5997(6) 0.4238(17) 0.072(9) Uani 1 1 d . .
H11A H 0.3949 0.6140 0.4024 0.107 Uiso 1 1 calc R U
H11B H 0.3173 0.5926 0.3753 0.107 Uiso 1 1 calc R U
H11C H 0.4138 0.5863 0.4481 0.107 Uiso 1 1 calc R U
C12 C 0.264(2) 0.6312(5) 0.453(2) 0.081(9) Uani 1 1 d . .
H12A H 0.2921 0.6448 0.4308 0.121 Uiso 1 1 calc R U
H12B H 0.2416 0.6383 0.4970 0.121 Uiso 1 1 calc R U
H12C H 0.2130 0.6239 0.4047 0.121 Uiso 1 1 calc R U
C13 C 0.7011(13) 0.5870(4) 0.3540(14) 0.034(5) Uani 1 1 d . .
C14 C 0.7871(14) 0.5761(4) 0.3632(14) 0.039(5) Uani 1 1 d . U
C15 C 0.7836(15) 0.5566(4) 0.2991(15) 0.044(6) Uani 1 1 d . .
H15 H 0.8382 0.5486 0.3015 0.052 Uiso 1 1 calc R U
C16 C 0.7013(16) 0.5491(4) 0.2327(15) 0.047(6) Uani 1 1 d . U
H16 H 0.6999 0.5353 0.1942 0.056 Uiso 1 1 calc R U
C17 C 0.6214(15) 0.5625(4) 0.2253(13) 0.041(5) Uani 1 1 d . .
H17 H 0.5678 0.5587 0.1772 0.049 Uiso 1 1 calc R U
C18 C 0.6181(14) 0.5811(4) 0.2856(13) 0.034(5) Uani 1 1 d . .
C19 C 0.5231(18) 0.6209(5) 0.2160(19) 0.072(8) Uani 1 1 d . .
H19A H 0.4682 0.6302 0.2120 0.108 Uiso 1 1 calc R U
H19B H 0.5195 0.6158 0.1572 0.108 Uiso 1 1 calc R U
H19C H 0.5758 0.6320 0.2424 0.108 Uiso 1 1 calc R U
C20 C 0.5325(13) 0.5966(4) 0.2736(12) 0.034(5) Uani 1 1 d . .
H20 H 0.5390 0.6030 0.3332 0.040 Uiso 1 1 calc R U
C21 C 0.4452(17) 0.5788(6) 0.2426(19) 0.072(8) Uani 1 1 d . .
H21A H 0.3919 0.5891 0.2369 0.108 Uiso 1 1 calc R U
H21B H 0.4521 0.5652 0.2860 0.108 Uiso 1 1 calc R U
H21C H 0.4380 0.5710 0.1859 0.108 Uiso 1 1 calc R U
C22 C 0.8773(14) 0.5837(5) 0.4325(17) 0.057(7) Uani 1 1 d . .
H22 H 0.8659 0.5985 0.4663 0.068 Uiso 1 1 calc R U
C23 C 0.9186(14) 0.5615(5) 0.4984(14) 0.053(7) Uani 1 1 d . .
H23A H 0.9757 0.5671 0.5425 0.079 Uiso 1 1 calc R U
H23B H 0.9294 0.5466 0.4668 0.079 Uiso 1 1 calc R U
H23C H 0.8765 0.5566 0.5272 0.079 Uiso 1 1 calc R U
C24 C 0.9450(18) 0.5930(6) 0.3894(19) 0.079(9) Uani 1 1 d . .
H24A H 1.0023 0.5977 0.4352 0.119 Uiso 1 1 calc R U
H24B H 0.9199 0.6079 0.3523 0.119 Uiso 1 1 calc R U
H24C H 0.9552 0.5791 0.3536 0.119 Uiso 1 1 calc R U
C25 C 0.8465(13) 0.5073(4) 0.7871(13) 0.030(4) Uani 1 1 d . U
C26 C 0.7762(15) 0.4932(4) 0.8019(14) 0.042(5) Uani 1 1 d . .
C27 C 0.7722(16) 0.4664(4) 0.7849(15) 0.047(6) Uani 1 1 d . .
H27 H 0.7251 0.4566 0.7924 0.056 Uiso 1 1 calc R U
C28 C 0.8351(18) 0.4540(5) 0.7578(16) 0.060(7) Uani 1 1 d . .
H28 H 0.8315 0.4360 0.7489 0.072 Uiso 1 1 calc R U
C29 C 0.9054(15) 0.4684(5) 0.7433(16) 0.053(7) Uani 1 1 d . .
H29 H 0.9479 0.4600 0.7238 0.064 Uiso 1 1 calc R U
C30 C 0.9109(16) 0.4956(4) 0.7585(15) 0.049(6) Uani 1 1 d . .
C31 C 0.9863(14) 0.5110(5) 0.7439(16) 0.052(6) Uani 1 1 d . .
H31 H 0.9700 0.5296 0.7430 0.062 Uiso 1 1 calc R U
C32 C 0.998(2) 0.5052(7) 0.656(2) 0.106(13) Uani 1 1 d . .
H32A H 1.0456 0.5162 0.6505 0.159 Uiso 1 1 calc R U
H32B H 0.9414 0.5084 0.6079 0.159 Uiso 1 1 calc R U
H32C H 1.0155 0.4871 0.6554 0.159 Uiso 1 1 calc R U
C33 C 1.076(2) 0.5072(9) 0.820(3) 0.16(2) Uani 1 1 d . .
H33A H 1.1225 0.5177 0.8106 0.235 Uiso 1 1 calc R U
H33B H 1.0929 0.4891 0.8240 0.235 Uiso 1 1 calc R U
H33C H 1.0685 0.5125 0.8748 0.235 Uiso 1 1 calc R U
C34 C 0.7045(16) 0.5055(4) 0.8316(15) 0.049(6) Uani 1 1 d . .
H34 H 0.7195 0.5242 0.8403 0.059 Uiso 1 1 calc R U
C35 C 0.6082(15) 0.5036(5) 0.762(2) 0.072(9) Uani 1 1 d . .
H35A H 0.5655 0.5120 0.7842 0.109 Uiso 1 1 calc R U
H35B H 0.5916 0.4855 0.7497 0.109 Uiso 1 1 calc R U
H35C H 0.6066 0.5122 0.7081 0.109 Uiso 1 1 calc R U
C36 C 0.711(2) 0.4947(5) 0.9208(18) 0.072(8) Uani 1 1 d . .
H36A H 0.6656 0.5029 0.9394 0.108 Uiso 1 1 calc R U
H36B H 0.7715 0.4983 0.9639 0.108 Uiso 1 1 calc R U
H36C H 0.7010 0.4762 0.9161 0.108 Uiso 1 1 calc R U
C37 C 0.8519(14) 0.7131(4) 0.5438(16) 0.042(5) Uani 1 1 d . .
C38 C 0.8000(15) 0.7073(5) 0.4576(16) 0.048(6) Uani 1 1 d . .
C39 C 0.777(2) 0.7282(6) 0.394(2) 0.078(10) Uani 1 1 d . .
H39 H 0.7418 0.7249 0.3346 0.094 Uiso 1 1 calc R U
C40 C 0.809(2) 0.7535(6) 0.422(2) 0.084(10) Uani 1 1 d . .
H40 H 0.7927 0.7671 0.3805 0.101 Uiso 1 1 calc R U
C41 C 0.864(2) 0.7586(7) 0.509(2) 0.086(10) Uani 1 1 d . U
H41 H 0.8855 0.7755 0.5251 0.103 Uiso 1 1 calc R U
C42 C 0.889(2) 0.7382(5) 0.5741(18) 0.067(8) Uani 1 1 d . .
C43 C 0.957(2) 0.7436(6) 0.670(2) 0.077(9) Uani 1 1 d . .
H43 H 0.9363 0.7320 0.7081 0.093 Uiso 1 1 calc R U
C44 C 1.052(2) 0.7343(8) 0.682(2) 0.121(16) Uani 1 1 d . .
H44A H 1.0498 0.7165 0.6628 0.181 Uiso 1 1 calc R U
H44B H 1.0909 0.7355 0.7442 0.181 Uiso 1 1 calc R U
H44C H 1.0773 0.7451 0.6474 0.181 Uiso 1 1 calc R U
C45 C 0.947(4) 0.7712(6) 0.703(3) 0.17(2) Uani 1 1 d . .
H45A H 0.8842 0.7745 0.6943 0.255 Uiso 1 1 calc R U
H45B H 0.9680 0.7837 0.6694 0.255 Uiso 1 1 calc R U
H45C H 0.9845 0.7726 0.7651 0.255 Uiso 1 1 calc R U
C46 C 0.7711(17) 0.6796(4) 0.4210(14) 0.050(6) Uani 1 1 d . .
H46 H 0.7870 0.6681 0.4734 0.060 Uiso 1 1 calc R U
C47 C 0.814(2) 0.6681(6) 0.3630(19) 0.087(10) Uani 1 1 d . .
H47A H 0.7906 0.6508 0.3459 0.130 Uiso 1 1 calc R U
H47B H 0.8798 0.6673 0.3943 0.130 Uiso 1 1 calc R U
H47C H 0.8014 0.6788 0.3106 0.130 Uiso 1 1 calc R U
C48 C 0.6664(19) 0.6793(6) 0.378(2) 0.091(11) Uani 1 1 d . .
H48A H 0.6406 0.6868 0.4190 0.136 Uiso 1 1 calc R U
H48B H 0.6453 0.6615 0.3656 0.136 Uiso 1 1 calc R U
H48C H 0.6472 0.6892 0.3241 0.136 Uiso 1 1 calc R U
C49 C 1.0937(13) 0.6313(4) 1.0727(14) 0.039(5) Uani 1 1 d . .
C50 C 1.1650(14) 0.6225(4) 1.0509(16) 0.044(6) Uani 1 1 d . .
C51 C 1.2529(18) 0.6331(6) 1.1023(18) 0.069(8) Uani 1 1 d . .
H51 H 1.3034 0.6282 1.0879 0.083 Uiso 1 1 calc R U
C52 C 1.2665(17) 0.6498(6) 1.1707(19) 0.074(9) Uani 1 1 d . .
H52 H 1.3252 0.6561 1.2034 0.089 Uiso 1 1 calc R U
C53 C 1.190(2) 0.6576(6) 1.1916(18) 0.082(10) Uani 1 1 d . .
H53 H 1.1985 0.6693 1.2384 0.098 Uiso 1 1 calc R U
C54 C 1.1018(15) 0.6480(5) 1.1422(15) 0.051(6) Uani 1 1 d . .
C55 C 1.0232(17) 0.6554(5) 1.1730(16) 0.052(6) Uani 1 1 d . U
H55 H 0.9677 0.6558 1.1188 0.063 Uiso 1 1 calc R U
C56 C 1.031(3) 0.6821(8) 1.213(3) 0.16(2) Uani 1 1 d . .
H56A H 1.0404 0.6947 1.1721 0.244 Uiso 1 1 calc R U
H56B H 1.0827 0.6825 1.2682 0.244 Uiso 1 1 calc R U
H56C H 0.9758 0.6862 1.2231 0.244 Uiso 1 1 calc R U
C57 C 1.005(2) 0.6353(7) 1.232(2) 0.102(12) Uani 1 1 d . .
H57A H 0.9994 0.6183 1.2047 0.153 Uiso 1 1 calc R U
H57B H 0.9495 0.6395 1.2419 0.153 Uiso 1 1 calc R U
H57C H 1.0558 0.6350 1.2888 0.153 Uiso 1 1 calc R U
C58 C 1.1569(13) 0.6025(4) 0.9790(13) 0.037(5) Uani 1 1 d . .
H58 H 1.0910 0.5990 0.9488 0.044 Uiso 1 1 calc R U
C59 C 1.190(3) 0.6137(7) 0.910(2) 0.131(17) Uani 1 1 d . .
H59A H 1.1589 0.6299 0.8879 0.196 Uiso 1 1 calc R U
H59B H 1.1782 0.6015 0.8613 0.196 Uiso 1 1 calc R U
H59C H 1.2554 0.6169 0.9361 0.196 Uiso 1 1 calc R U
C60 C 1.201(2) 0.5770(6) 1.0160(19) 0.096(12) Uani 1 1 d . .
H60A H 1.1769 0.5709 1.0602 0.144 Uiso 1 1 calc R U
H60B H 1.2661 0.5792 1.0429 0.144 Uiso 1 1 calc R U
H60C H 1.1869 0.5643 0.9686 0.144 Uiso 1 1 calc R U
C61 C 0.5212(15) 0.6812(4) 0.9084(15) 0.039(5) Uani 1 1 d . U
C62 C 0.5629(14) 0.6792(4) 1.0002(14) 0.035(5) Uani 1 1 d . .
C63 C 0.5040(19) 0.6722(5) 1.0468(18) 0.058(7) Uani 1 1 d . .
H63 H 0.5284 0.6705 1.1087 0.070 Uiso 1 1 calc R U
C64 C 0.415(2) 0.6681(5) 1.003(2) 0.062(7) Uani 1 1 d . .
H64 H 0.3780 0.6630 1.0353 0.074 Uiso 1 1 calc R U
C65 C 0.3755(16) 0.6713(5) 0.9136(19) 0.058(7) Uani 1 1 d . .
H65 H 0.3121 0.6692 0.8860 0.070 Uiso 1 1 calc R U
C66 C 0.4275(15) 0.6774(4) 0.8616(16) 0.045(6) Uani 1 1 d . .
C67 C 0.3865(16) 0.6790(5) 0.7620(16) 0.061(8) Uani 1 1 d . .
H67 H 0.4295 0.6889 0.7420 0.073 Uiso 1 1 calc R U
C68 C 0.294(2) 0.6922(9) 0.723(2) 0.143(19) Uani 1 1 d . .
H68A H 0.2746 0.6927 0.6591 0.214 Uiso 1 1 calc R U
H68B H 0.2978 0.7098 0.7457 0.214 Uiso 1 1 calc R U
H68C H 0.2492 0.6826 0.7396 0.214 Uiso 1 1 calc R U
C69 C 0.377(2) 0.6527(6) 0.722(2) 0.096(11) Uani 1 1 d . .
H69A H 0.3521 0.6543 0.6577 0.144 Uiso 1 1 calc R U
H69B H 0.3354 0.6424 0.7408 0.144 Uiso 1 1 calc R U
H69C H 0.4357 0.6443 0.7402 0.144 Uiso 1 1 calc R U
C70 C 0.6623(18) 0.6836(4) 1.0482(17) 0.055(7) Uani 1 1 d . .
H70 H 0.6892 0.6896 1.0049 0.066 Uiso 1 1 calc R U
C71 C 0.6810(18) 0.7042(5) 1.1202(16) 0.065(8) Uani 1 1 d . .
H71A H 0.7462 0.7067 1.1487 0.098 Uiso 1 1 calc R U
H71B H 0.6557 0.6987 1.1638 0.098 Uiso 1 1 calc R U
H71C H 0.6528 0.7205 1.0940 0.098 Uiso 1 1 calc R U
C72 C 0.7136(19) 0.6584(5) 1.0939(19) 0.075(9) Uani 1 1 d . .
H72A H 0.7780 0.6622 1.1230 0.112 Uiso 1 1 calc R U
H72B H 0.7058 0.6451 1.0497 0.112 Uiso 1 1 calc R U
H72C H 0.6888 0.6525 1.1373 0.112 Uiso 1 1 calc R U
C73 C 0.9482(17) 0.5544(6) 1.0136(17) 0.069(8) Uani 1 1 d . .
H73A H 0.9484 0.5413 0.9707 0.103 Uiso 1 1 calc R U
H73B H 0.9962 0.5507 1.0698 0.103 Uiso 1 1 calc R U
H73C H 0.9587 0.5713 0.9927 0.103 Uiso 1 1 calc R U
C74 C 0.8631(19) 0.5801(6) 1.1088(15) 0.072(8) Uani 1 1 d . .
H74A H 0.8098 0.5827 1.1246 0.109 Uiso 1 1 calc R U
H74B H 0.8768 0.5960 1.0842 0.109 Uiso 1 1 calc R U
H74C H 0.9147 0.5753 1.1611 0.109 Uiso 1 1 calc R U
C76 C 1.019(2) 0.6453(7) 0.570(2) 0.103(12) Uani 1 1 d . .
H76A H 0.9678 0.6560 0.5681 0.155 Uiso 1 1 calc R U
H76B H 0.9992 0.6324 0.5235 0.155 Uiso 1 1 calc R U
H76C H 1.0659 0.6561 0.5615 0.155 Uiso 1 1 calc R U
C77 C 1.1516(15) 0.6137(5) 0.649(2) 0.079(10) Uani 1 1 d . .
H77A H 1.1855 0.6034 0.7008 0.119 Uiso 1 1 calc R U
H77B H 1.1922 0.6261 0.6376 0.119 Uiso 1 1 calc R U
H77C H 1.1260 0.6023 0.5985 0.119 Uiso 1 1 calc R U
C82 C 0.6994(15) 0.5176(4) 0.4517(15) 0.045(6) Uani 1 1 d . .
H82A H 0.6799 0.5297 0.4027 0.068 Uiso 1 1 calc R U
H82B H 0.7402 0.5049 0.4418 0.068 Uiso 1 1 calc R U
H82C H 0.7310 0.5269 0.5062 0.068 Uiso 1 1 calc R U
C83 C 0.6614(14) 0.4817(4) 0.5530(14) 0.039(5) Uani 1 1 d . .
H83A H 0.6173 0.4712 0.5672 0.058 Uiso 1 1 calc R U
H83B H 0.6945 0.4925 0.6033 0.058 Uiso 1 1 calc R U
H83C H 0.7039 0.4704 0.5391 0.058 Uiso 1 1 calc R U
C84 C 0.4822(15) 0.6087(5) 0.9228(17) 0.062(7) Uani 1 1 d . .
H84A H 0.4864 0.6273 0.9307 0.092 Uiso 1 1 calc R U
H84B H 0.4266 0.6025 0.9292 0.092 Uiso 1 1 calc R U
H84C H 0.4814 0.6043 0.8643 0.092 Uiso 1 1 calc R U
C85 C 0.554(2) 0.5599(4) 0.9764(17) 0.068(8) Uani 1 1 d . .
H85A H 0.6020 0.5490 1.0160 0.103 Uiso 1 1 calc R U
H85B H 0.5506 0.5571 0.9160 0.103 Uiso 1 1 calc R U
H85C H 0.4964 0.5554 0.9815 0.103 Uiso 1 1 calc R U
Co1 Co 0.60734(17) 0.55334(5) 0.57110(17) 0.0282(6) Uani 1 1 d . .
Gd1 Gd 0.70733(6) 0.60327(2) 0.85404(6) 0.0274(2) Uani 1 1 d . .
Gd2 Gd 0.62763(6) 0.64519(2) 0.61732(6) 0.0248(2) Uani 1 1 d . .
Gd3 Gd 0.86607(6) 0.61075(2) 0.71452(6) 0.0240(2) Uani 1 1 d . .
Gd4 Gd 0.86544(7) 0.70079(2) 0.88951(7) 0.0360(3) Uani 1 1 d D .
O1 O 0.5149(9) 0.5630(2) 0.6204(9) 0.034(3) Uani 1 1 d . .
O2 O 0.5624(9) 0.6101(3) 0.6614(9) 0.039(3) Uani 1 1 d . U
O3 O 0.5741(8) 0.5794(3) 0.7826(8) 0.034(3) Uani 1 1 d . .
O4 O 0.4167(8) 0.5920(2) 0.6760(8) 0.030(3) Uani 1 1 d . .
O5 O 0.7403(8) 0.6121(2) 0.5822(9) 0.034(3) Uani 1 1 d . .
O6 O 0.5890(8) 0.6253(2) 0.4779(8) 0.031(3) Uani 1 1 d . .
O7 O 0.6330(9) 0.5769(2) 0.4880(8) 0.033(3) Uani 1 1 d . .
O8 O 0.7062(8) 0.6078(2) 0.4158(8) 0.028(3) Uani 1 1 d . .
O9 O 0.7761(8) 0.5781(2) 0.7677(7) 0.024(3) Uani 1 1 d . .
O10 O 0.8727(9) 0.5657(3) 0.6883(9) 0.037(3) Uani 1 1 d . .
O11 O 0.7216(9) 0.5407(3) 0.6579(9) 0.041(4) Uani 1 1 d . .
O12 O 0.8520(8) 0.5344(2) 0.8028(8) 0.030(3) Uani 1 1 d . .
O13 O 0.7333(9) 0.6759(2) 0.6088(9) 0.034(3) Uani 1 1 d . .
O14 O 0.8882(10) 0.6525(3) 0.6786(11) 0.048(4) Uani 1 1 d . .
O15 O 0.8564(10) 0.6938(3) 0.7474(9) 0.043(4) Uani 1 1 d . .
O16 O 0.8859(10) 0.6929(3) 0.6043(10) 0.042(4) Uani 1 1 d . .
O17 O 0.9512(8) 0.6199(3) 0.8625(8) 0.033(3) Uani 1 1 d . .
O18 O 0.8423(8) 0.6218(2) 0.9442(8) 0.030(3) Uani 1 1 d . .
O19 O 0.9379(8) 0.6619(2) 0.9388(9) 0.035(3) Uani 1 1 d . .
O20 O 1.0062(9) 0.6212(3) 1.0276(10) 0.045(4) Uani 1 1 d . .
O21 O 0.6301(8) 0.6420(2) 0.8559(8) 0.029(3) Uani 1 1 d . .
O22 O 0.5928(9) 0.6705(2) 0.7212(9) 0.035(3) Uani 1 1 d . .
O23 O 0.7325(9) 0.6800(3) 0.8570(9) 0.041(4) Uani 1 1 d . .
O24 O 0.5774(10) 0.6887(3) 0.8596(10) 0.043(4) Uani 1 1 d . .
O25 O 0.7497(8) 0.6322(2) 0.7521(7) 0.026(3) Uani 1 1 d . .
O29 O 0.9973(9) 0.6092(3) 0.6756(10) 0.042(4) Uani 1 1 d . .
O31 O 0.7734(10) 0.5649(3) 0.9383(9) 0.045(4) Uani 1 1 d . .
O32 O 0.6627(10) 0.6004(3) 0.9814(9) 0.042(4) Uani 1 1 d . .
O33 O 0.5545(9) 0.5228(2) 0.4932(9) 0.034(3) Uani 1 1 d . .
P1 P 0.5227(3) 0.58533(10) 0.6844(4) 0.0319(12) Uani 1 1 d . .
P2 P 0.6640(3) 0.60481(9) 0.4941(3) 0.0262(11) Uani 1 1 d . .
P3 P 0.8031(3) 0.55516(10) 0.7258(3) 0.0281(11) Uani 1 1 d . .
P4 P 0.8368(4) 0.67848(10) 0.6640(4) 0.0325(12) Uani 1 1 d . .
P5 P 0.9292(3) 0.63224(11) 0.9371(4) 0.0336(12) Uani 1 1 d . .
P6 P 0.6353(3) 0.66891(10) 0.8218(3) 0.0277(11) Uani 1 1 d . .
S1 S 0.6035(4) 0.50173(10) 0.4598(4) 0.0382(13) Uani 1 1 d . .
S2 S 0.8405(5) 0.55431(13) 1.0273(4) 0.0572(17) Uani 1 1 d . .
S3 S 1.0621(5) 0.63042(14) 0.6692(5) 0.064(2) Uani 1 1 d . .
S5 S 0.5801(5) 0.59337(13) 1.0058(4) 0.0558(17) Uani 1 1 d . .
S6 S 0.4793(7) 0.69872(19) 0.5121(10) 0.130(5) Uani 1 1 d D .
S4 S 1.1031(7) 0.7129(3) 0.9084(12) 0.204(9) Uani 1 1 d . .
O26 O 0.7858(13) 0.7393(4) 0.8203(14) 0.085(6) Uani 1 1 d D .
O28 O 1.0067(14) 0.7194(5) 0.910(2) 0.130(11) Uani 1 1 d . .
C78 C 0.7105(17) 0.7529(5) 0.7572(17) 0.067(7) Uani 1 1 d D U
H78A H 0.6770 0.7413 0.7095 0.100 Uiso 1 1 calc R U
H78B H 0.7334 0.7675 0.7333 0.100 Uiso 1 1 calc R U
H78C H 0.6703 0.7593 0.7862 0.100 Uiso 1 1 calc R U
C81 C 0.896(2) 0.7371(5) 1.1227(14) 0.076(10) Uani 1 1 d D U
H81A H 0.9594 0.7421 1.1394 0.114 Uiso 1 1 calc R U
H81B H 0.8891 0.7257 1.1677 0.114 Uiso 1 1 calc R U
H81C H 0.8586 0.7524 1.1173 0.114 Uiso 1 1 calc R U
O27 O 0.867(2) 0.7234(6) 1.0379(18) 0.177(13) Uani 1 1 d D U
C80 C 1.158(3) 0.6982(13) 1.002(4) 0.28(5) Uani 1 1 d . .
H80A H 1.1701 0.7103 1.0502 0.419 Uiso 1 1 calc R U
H80B H 1.2149 0.6914 1.0005 0.419 Uiso 1 1 calc R U
H80C H 1.1209 0.6840 1.0096 0.419 Uiso 1 1 calc R U
C79 C 1.078(4) 0.6782(10) 0.816(6) 0.30(5) Uani 1 1 d . .
H79A H 1.0455 0.6648 0.8354 0.457 Uiso 1 1 calc R U
H79B H 1.1356 0.6713 0.8171 0.457 Uiso 1 1 calc R U
H79C H 1.0412 0.6835 0.7563 0.457 Uiso 1 1 calc R U
O30 O 0.5079(11) 0.6714(3) 0.5258(10) 0.051(4) Uani 1 1 d . .
C87 C 0.425(5) 0.6924(18) 0.3952(19) 0.40(6) Uani 1 1 d D U
H87A H 0.4707 0.6898 0.3692 0.602 Uiso 1 1 calc R U
H87B H 0.3865 0.7070 0.3670 0.602 Uiso 1 1 calc R U
H87C H 0.3873 0.6769 0.3867 0.602 Uiso 1 1 calc R U
C75 C 0.378(3) 0.7024(12) 0.536(5) 0.36(5) Uani 1 1 d D U
H75A H 0.3938 0.7058 0.5987 0.541 Uiso 1 1 calc R U
H75B H 0.3419 0.6867 0.5202 0.541 Uiso 1 1 calc R U
H75C H 0.3426 0.7169 0.5022 0.541 Uiso 1 1 calc R U
O34 O 0.6149(19) 0.7714(15) 0.936(2) 0.40(5) Uani 1 1 d . .
H26 H 0.829(14) 0.7503(14) 0.84(3) 0.595 Uiso 1 1 d D U
H27A H 0.824(13) 0.713(4) 1.037(10) 0.595 Uiso 1 1 d D U

loop_
_atom_site_aniso_label
_atom_site_aniso_U_11
_atom_site_aniso_U_22
_atom_site_aniso_U_33
_atom_site_aniso_U_23
_atom_site_aniso_U_13
_atom_site_aniso_U_12
C1 0.018(9) 0.042(12) 0.031(11) -0.016(9) 0.011(8) -0.001(8)
C2 0.019(10) 0.038(12) 0.045(13) -0.012(10) -0.002(9) 0.011(9)
C3 0.029(12) 0.060(16) 0.055(15) -0.017(13) -0.009(11) 0.018(12)
C4 0.028(12) 0.039(14) 0.10(2) -0.023(14) 0.016(13) -0.003(10)
C5 0.036(8) 0.047(9) 0.054(9) 0.002(8) 0.024(7) -0.001(7)
C6 0.027(11) 0.040(13) 0.078(18) -0.017(12) 0.019(12) -0.005(10)
C7 0.047(14) 0.058(16) 0.047(15) -0.017(12) 0.023(12) -0.008(12)
C8 0.062(17) 0.061(18) 0.069(19) 0.009(15) 0.012(14) -0.011(14)
C9 0.066(19) 0.09(2) 0.11(3) -0.017(19) 0.057(18) 0.004(16)
C10 0.054(14) 0.030(12) 0.069(17) 0.016(12) 0.030(13) 0.005(10)
C11 0.030(13) 0.11(2) 0.061(18) 0.009(17) -0.002(12) -0.011(14)
C12 0.08(2) 0.064(19) 0.10(3) 0.014(17) 0.031(18) 0.022(16)
C13 0.034(11) 0.044(12) 0.038(12) 0.002(10) 0.029(10) 0.004(9)
C14 0.045(9) 0.045(9) 0.034(8) -0.010(7) 0.022(7) 0.000(7)
C15 0.049(13) 0.043(13) 0.055(15) 0.013(11) 0.038(12) 0.009(11)
C16 0.056(9) 0.046(9) 0.039(9) -0.013(7) 0.018(7) 0.002(8)
C17 0.050(13) 0.054(14) 0.017(10) -0.007(10) 0.010(9) -0.010(11)
C18 0.039(12) 0.037(12) 0.026(11) 0.008(9) 0.010(9) 0.000(9)
C19 0.058(17) 0.08(2) 0.09(2) 0.032(17) 0.041(16) 0.025(15)
C20 0.045(12) 0.041(12) 0.013(9) 0.005(8) 0.009(9) 0.009(10)
C21 0.054(16) 0.08(2) 0.08(2) -0.023(17) 0.017(15) -0.009(15)
C22 0.031(12) 0.065(17) 0.070(18) -0.019(14) 0.013(12) 0.024(12)
C23 0.031(12) 0.09(2) 0.029(12) -0.013(13) 0.007(10) 0.000(12)
C24 0.060(18) 0.12(3) 0.07(2) 0.003(18) 0.030(15) -0.007(17)
C25 0.030(8) 0.025(8) 0.032(8) 0.002(6) 0.007(6) 0.015(6)
C26 0.040(13) 0.045(13) 0.039(13) -0.006(10) 0.011(10) 0.013(10)
C27 0.050(14) 0.044(14) 0.038(13) -0.014(11) 0.006(11) 0.000(11)
C28 0.069(18) 0.051(16) 0.047(15) -0.007(13) 0.006(13) -0.016(14)
C29 0.038(13) 0.052(15) 0.060(16) 0.008(13) 0.007(12) 0.030(12)
C30 0.054(14) 0.029(12) 0.041(13) -0.002(10) -0.011(11) 0.010(10)
C31 0.023(11) 0.070(17) 0.059(16) 0.008(13) 0.012(11) -0.007(11)
C32 0.09(2) 0.12(3) 0.14(3) 0.03(3) 0.08(2) -0.03(2)
C33 0.06(2) 0.24(5) 0.13(3) 0.07(4) -0.01(2) -0.06(3)
C34 0.063(15) 0.026(11) 0.042(14) 0.013(10) 0.000(12) 0.001(11)
C35 0.035(14) 0.067(19) 0.10(2) 0.001(17) 0.011(14) 0.005(13)
C36 0.10(2) 0.068(19) 0.060(18) 0.007(15) 0.042(17) -0.003(17)
C37 0.039(12) 0.026(11) 0.058(15) -0.011(10) 0.013(11) -0.015(9)
C38 0.035(12) 0.058(15) 0.048(15) -0.011(12) 0.013(11) -0.009(11)
C39 0.10(2) 0.08(2) 0.07(2) 0.057(17) 0.049(17) 0.026(18)
C40 0.12(3) 0.047(17) 0.10(3) 0.041(17) 0.05(2) 0.004(17)
C41 0.090(12) 0.080(12) 0.089(13) 0.007(9) 0.034(9) -0.001(9)
C42 0.11(2) 0.056(17) 0.051(16) 0.005(13) 0.042(16) -0.025(16)
C43 0.09(2) 0.07(2) 0.07(2) -0.017(16) 0.024(17) -0.037(18)
C44 0.11(3) 0.15(4) 0.09(3) 0.04(3) 0.02(2) -0.06(3)
C45 0.36(7) 0.06(2) 0.10(3) -0.04(2) 0.11(4) -0.09(3)
C46 0.072(17) 0.045(14) 0.024(12) 0.001(10) 0.008(11) 0.008(12)
C47 0.13(3) 0.08(2) 0.06(2) 0.004(17) 0.041(19) 0.00(2)
C48 0.07(2) 0.10(3) 0.07(2) 0.040(19) -0.010(16) -0.026(18)
C49 0.028(11) 0.056(14) 0.030(12) 0.008(10) 0.007(9) 0.002(10)
C50 0.028(11) 0.046(14) 0.057(15) 0.008(11) 0.013(11) 0.004(10)
C51 0.048(16) 0.10(2) 0.052(17) -0.010(16) 0.006(13) 0.017(15)
C52 0.025(13) 0.11(3) 0.066(19) -0.016(18) -0.006(12) -0.006(15)
C53 0.07(2) 0.10(2) 0.045(17) 0.000(16) -0.022(14) 0.004(17)
C54 0.039(13) 0.070(17) 0.037(13) 0.004(12) 0.006(10) 0.014(12)
C55 0.057(10) 0.061(10) 0.040(9) -0.004(8) 0.018(7) 0.002(8)
C56 0.14(4) 0.15(4) 0.25(6) -0.12(4) 0.12(4) -0.01(3)
C57 0.08(2) 0.16(4) 0.07(2) 0.02(2) 0.037(19) 0.01(2)
C58 0.030(11) 0.059(14) 0.023(10) 0.006(10) 0.012(9) 0.028(10)
C59 0.23(5) 0.10(3) 0.10(3) 0.00(2) 0.11(3) 0.07(3)
C60 0.12(3) 0.08(2) 0.052(18) -0.016(16) -0.008(18) 0.04(2)
C61 0.044(9) 0.038(8) 0.043(9) -0.009(7) 0.026(7) 0.003(7)
C62 0.040(12) 0.028(11) 0.036(12) 0.006(9) 0.014(10) 0.015(9)
C63 0.076(19) 0.055(16) 0.051(16) -0.006(13) 0.032(15) 0.011(14)
C64 0.09(2) 0.046(15) 0.07(2) 0.003(14) 0.058(18) -0.004(14)
C65 0.028(12) 0.069(18) 0.08(2) -0.016(15) 0.027(13) 0.008(12)
C66 0.038(13) 0.042(13) 0.065(16) -0.014(12) 0.031(12) 0.006(10)
C67 0.047(15) 0.079(19) 0.044(15) -0.020(14) 0.001(12) 0.027(13)
C68 0.10(3) 0.22(5) 0.07(2) -0.03(3) -0.01(2) 0.10(3)
C69 0.09(2) 0.10(3) 0.09(2) -0.05(2) 0.012(19) -0.001(19)
C70 0.086(19) 0.034(13) 0.066(17) -0.006(12) 0.052(15) 0.008(12)
C71 0.071(18) 0.09(2) 0.037(14) -0.009(14) 0.021(13) 0.019(15)
C72 0.08(2) 0.053(17) 0.07(2) -0.003(15) -0.002(16) 0.008(15)
C73 0.062(17) 0.09(2) 0.048(16) -0.003(15) 0.011(13) 0.006(15)
C74 0.09(2) 0.09(2) 0.028(13) 0.009(14) 0.008(13) 0.004(17)
C76 0.14(3) 0.11(3) 0.07(2) 0.00(2) 0.05(2) 0.04(2)
C77 0.026(13) 0.08(2) 0.14(3) -0.02(2) 0.044(16) -0.017(13)
C82 0.059(15) 0.037(12) 0.042(13) -0.013(10) 0.022(11) -0.012(11)
C83 0.042(12) 0.023(10) 0.052(14) -0.004(10) 0.016(10) 0.010(9)
C84 0.046(14) 0.09(2) 0.067(18) 0.010(15) 0.041(13) 0.002(14)
C85 0.10(2) 0.037(14) 0.063(18) 0.028(13) 0.022(16) -0.010(14)
Co1 0.0266(14) 0.0297(14) 0.0271(14) 0.0030(11) 0.0082(11) 0.0025(11)
Gd1 0.0260(5) 0.0256(5) 0.0300(5) -0.0002(4) 0.0095(4) -0.0006(4)
Gd2 0.0257(5) 0.0236(5) 0.0226(5) 0.0005(4) 0.0056(4) 0.0009(4)
Gd3 0.0205(5) 0.0263(5) 0.0224(5) 0.0006(4) 0.0044(4) -0.0004(4)
Gd4 0.0390(6) 0.0296(5) 0.0351(6) -0.0051(5) 0.0080(5) -0.0066(5)
O1 0.042(8) 0.016(6) 0.052(9) -0.004(6) 0.027(7) 0.004(6)
O2 0.042(7) 0.027(6) 0.047(7) -0.014(5) 0.016(6) -0.018(5)
O3 0.024(7) 0.047(9) 0.026(7) -0.005(6) 0.003(6) -0.016(6)
O4 0.037(8) 0.024(7) 0.027(7) -0.016(6) 0.008(6) -0.007(6)
O5 0.023(7) 0.027(7) 0.034(8) -0.005(6) -0.009(6) 0.014(6)
O6 0.031(7) 0.034(8) 0.029(7) -0.001(6) 0.010(6) 0.011(6)
O7 0.042(8) 0.028(7) 0.026(7) 0.003(6) 0.009(6) 0.002(6)
O8 0.039(7) 0.016(6) 0.030(7) -0.008(5) 0.012(6) -0.006(5)
O9 0.029(7) 0.028(7) 0.017(6) 0.001(5) 0.010(5) -0.003(6)
O10 0.037(8) 0.035(8) 0.036(8) 0.010(6) 0.009(6) 0.006(6)
O11 0.035(8) 0.029(8) 0.043(9) -0.007(7) -0.003(7) 0.006(6)
O12 0.031(7) 0.026(7) 0.028(7) 0.009(6) 0.006(6) 0.002(6)
O13 0.046(8) 0.022(7) 0.036(8) -0.001(6) 0.017(7) -0.012(6)
O14 0.046(9) 0.021(7) 0.084(12) 0.002(8) 0.033(9) -0.004(6)
O15 0.054(9) 0.040(9) 0.036(9) -0.011(7) 0.018(7) -0.023(7)
O16 0.048(9) 0.033(8) 0.040(9) -0.002(7) 0.010(7) -0.008(7)
O17 0.025(7) 0.047(8) 0.026(7) -0.002(6) 0.007(6) 0.005(6)
O18 0.029(7) 0.029(7) 0.025(7) 0.006(6) 0.003(6) -0.008(6)
O19 0.029(7) 0.023(7) 0.040(8) 0.008(6) -0.004(6) 0.003(6)
O20 0.035(8) 0.043(9) 0.041(9) 0.000(7) -0.004(7) 0.000(7)
O21 0.033(7) 0.030(7) 0.023(7) 0.009(6) 0.009(6) 0.009(6)
O22 0.044(8) 0.024(7) 0.035(8) -0.017(6) 0.010(6) -0.002(6)
O23 0.044(9) 0.045(9) 0.039(9) -0.002(7) 0.020(7) 0.012(7)
O24 0.059(10) 0.022(7) 0.045(9) -0.010(6) 0.015(8) 0.004(7)
O25 0.024(7) 0.041(8) 0.013(6) 0.007(5) 0.008(5) 0.013(6)
O29 0.034(8) 0.041(9) 0.058(10) -0.003(7) 0.025(7) -0.008(7)
O31 0.051(9) 0.054(10) 0.017(7) -0.002(7) -0.003(6) 0.001(8)
O32 0.057(9) 0.056(10) 0.026(8) 0.001(7) 0.031(7) -0.002(8)
O33 0.034(8) 0.025(7) 0.041(8) -0.011(6) 0.012(6) 0.001(6)
P1 0.024(3) 0.035(3) 0.036(3) -0.007(2) 0.009(2) -0.006(2)
P2 0.031(3) 0.026(3) 0.023(3) -0.002(2) 0.011(2) 0.000(2)
P3 0.027(3) 0.028(3) 0.026(3) -0.004(2) 0.005(2) 0.003(2)
P4 0.044(3) 0.022(3) 0.033(3) -0.002(2) 0.016(2) -0.014(2)
P5 0.027(3) 0.041(3) 0.029(3) -0.003(2) 0.006(2) -0.003(2)
P6 0.027(3) 0.034(3) 0.019(2) -0.005(2) 0.006(2) 0.004(2)
S1 0.041(3) 0.034(3) 0.037(3) -0.014(2) 0.011(2) -0.007(2)
S2 0.070(4) 0.054(4) 0.037(3) 0.016(3) 0.006(3) 0.001(3)
S3 0.061(4) 0.057(4) 0.091(6) -0.020(4) 0.048(4) -0.010(3)
S5 0.073(4) 0.054(4) 0.049(4) -0.006(3) 0.032(3) -0.008(3)
S6 0.092(7) 0.065(6) 0.214(14) 0.018(7) 0.031(8) 0.034(5)
S4 0.057(6) 0.240(17) 0.28(2) 0.171(16) 0.022(9) -0.016(8)
O26 0.094(15) 0.064(13) 0.090(15) 0.014(11) 0.022(12) 0.041(11)
O28 0.050(13) 0.097(18) 0.20(3) 0.026(18) -0.008(15) -0.018(12)
C78 0.066(8) 0.066(8) 0.067(8) 0.001(2) 0.023(3) 0.000(2)
C81 0.14(3) 0.038(14) 0.022(12) -0.006(11) -0.006(14) -0.017(16)
O27 0.185(15) 0.190(16) 0.169(15) -0.023(10) 0.080(10) 0.018(10)
C80 0.10(4) 0.40(10) 0.29(8) 0.25(8) 0.01(4) -0.07(5)
C79 0.14(5) 0.10(4) 0.72(17) -0.01(7) 0.20(8) -0.02(3)
O30 0.061(10) 0.038(9) 0.050(10) 0.000(7) 0.014(8) 0.019(8)
C87 0.40(11) 0.51(13) 0.18(7) 0.09(8) -0.03(7) -0.11(10)
C75 0.14(5) 0.17(6) 0.72(15) 0.00(8) 0.10(7) 0.07(5)
O34 0.069(19) 1.02(14) 0.10(2) 0.21(5) 0.028(17) 0.12(4)

loop_
_atom_type_symbol
_atom_type_description
_atom_type_scat_dispersion_real
_atom_type_scat_dispersion_imag
_atom_type_scat_source
C C 0.0033 0.0016 'International Tables Vol C Tables 4.2.6.8 and 6.1.1.4'
H H 0.0000 0.0000 'International Tables Vol C Tables 4.2.6.8 and 6.1.1.4'
Co Co 0.3494 0.9721 'International Tables Vol C Tables 4.2.6.8 and 6.1.1.4'
Gd Gd -0.1653 3.9035 'International Tables Vol C Tables 4.2.6.8 and 6.1.1.4'
O O 0.0106 0.0060 'International Tables Vol C Tables 4.2.6.8 and 6.1.1.4'
P P 0.1023 0.0942 'International Tables Vol C Tables 4.2.6.8 and 6.1.1.4'
S S 0.1246 0.1234 'International Tables Vol C Tables 4.2.6.8 and 6.1.1.4'

loop_
_geom_angle_atom_site_label_1
_geom_angle_atom_site_label_2
_geom_angle_atom_site_label_3
_geom_angle
O4 C1 C6 120.7(18)
O4 C1 C2 117.9(18)
C6 C1 C2 121.0(18)
C3 C2 C1 117(2)
C3 C2 C10 121(2)
C1 C2 C10 121.7(18)
C4 C3 C2 121(2)
C4 C3 H3 119.7
C2 C3 H3 119.7
C3 C4 C5 121(2)
C3 C4 H4 119.5
C5 C4 H4 119.5
C6 C5 C4 120(2)
C6 C5 H5 119.9
C4 C5 H5 119.9
C5 C6 C1 120(2)
C5 C6 C7 122(2)
C1 C6 C7 117.8(19)
C8 C7 C6 111(2)
C8 C7 C9 110(2)
C6 C7 C9 110(2)
C8 C7 H7 108.7
C6 C7 H7 108.7
C9 C7 H7 108.7
C7 C8 H8A 109.5
C7 C8 H8B 109.5
H8A C8 H8B 109.5
C7 C8 H8C 109.5
H8A C8 H8C 109.5
H8B C8 H8C 109.5
C7 C9 H9A 109.5
C7 C9 H9B 109.5
H9A C9 H9B 109.5
C7 C9 H9C 109.5
H9A C9 H9C 109.5
H9B C9 H9C 109.5
C2 C10 C11 112(2)
C2 C10 C12 112(2)
C11 C10 C12 107(2)
C2 C10 H10 108.8
C11 C10 H10 108.8
C12 C10 H10 108.8
C10 C11 H11A 109.5
C10 C11 H11B 109.5
H11A C11 H11B 109.5
C10 C11 H11C 109.5
H11A C11 H11C 109.5
H11B C11 H11C 109.5
C10 C12 H12A 109.5
C10 C12 H12B 109.5
H12A C12 H12B 109.5
C10 C12 H12C 109.5
H12A C12 H12C 109.5
H12B C12 H12C 109.5
C18 C13 C14 125.0(19)
C18 C13 O8 120.6(17)
C14 C13 O8 113.9(17)
C13 C14 C15 114.6(19)
C13 C14 C22 125.3(19)
C15 C14 C22 120.2(19)
C16 C15 C14 122(2)
C16 C15 H15 118.9
C14 C15 H15 118.9
C17 C16 C15 118(2)
C17 C16 H16 120.8
C15 C16 H16 120.8
C18 C17 C16 123(2)
C18 C17 H17 118.5
C16 C17 H17 118.5
C17 C18 C13 116.4(19)
C17 C18 C20 122.2(18)
C13 C18 C20 121.0(18)
C20 C19 H19A 109.5
C20 C19 H19B 109.5
H19A C19 H19B 109.5
C20 C19 H19C 109.5
H19A C19 H19C 109.5
H19B C19 H19C 109.5
C18 C20 C19 113.2(18)
C18 C20 C21 111.4(18)
C19 C20 C21 113.6(19)
C18 C20 H20 106.0
C19 C20 H20 106.0
C21 C20 H20 106.0
C20 C21 H21A 109.5
C20 C21 H21B 109.5
H21A C21 H21B 109.5
C20 C21 H21C 109.5
H21A C21 H21C 109.5
H21B C21 H21C 109.5
C14 C22 C24 111(2)
C14 C22 C23 112(2)
C24 C22 C23 110.8(19)
C14 C22 H22 107.7
C24 C22 H22 107.7
C23 C22 H22 107.7
C22 C23 H23A 109.5
C22 C23 H23B 109.5
H23A C23 H23B 109.5
C22 C23 H23C 109.5
H23A C23 H23C 109.5
H23B C23 H23C 109.5
C22 C24 H24A 109.5
C22 C24 H24B 109.5
H24A C24 H24B 109.5
C22 C24 H24C 109.5
H24A C24 H24C 109.5
H24B C24 H24C 109.5
C30 C25 C26 122.7(19)
C30 C25 O12 118.7(19)
C26 C25 O12 118.5(17)
C27 C26 C25 117(2)
C27 C26 C34 119(2)
C25 C26 C34 123.8(19)
C28 C27 C26 122(2)
C28 C27 H27 118.9
C26 C27 H27 118.9
C27 C28 C29 120(2)
C27 C28 H28 119.9
C29 C28 H28 119.9
C28 C29 C30 119(2)
C28 C29 H29 120.4
C30 C29 H29 120.4
C25 C30 C29 119(2)
C25 C30 C31 122(2)
C29 C30 C31 119(2)
C33 C31 C30 111(2)
C33 C31 C32 110(3)
C30 C31 C32 114(2)
C33 C31 H31 107.2
C30 C31 H31 107.2
C32 C31 H31 107.2
C31 C32 H32A 109.5
C31 C32 H32B 109.5
H32A C32 H32B 109.5
C31 C32 H32C 109.5
H32A C32 H32C 109.5
H32B C32 H32C 109.5
C31 C33 H33A 109.5
C31 C33 H33B 109.5
H33A C33 H33B 109.5
C31 C33 H33C 109.5
H33A C33 H33C 109.5
H33B C33 H33C 109.5
C26 C34 C36 110.3(19)
C26 C34 C35 113(2)
C36 C34 C35 113(2)
C26 C34 H34 106.7
C36 C34 H34 106.7
C35 C34 H34 106.7
C34 C35 H35A 109.5
C34 C35 H35B 109.5
H35A C35 H35B 109.5
C34 C35 H35C 109.5
H35A C35 H35C 109.5
H35B C35 H35C 109.5
C34 C36 H36A 109.5
C34 C36 H36B 109.5
H36A C36 H36B 109.5
C34 C36 H36C 109.5
H36A C36 H36C 109.5
H36B C36 H36C 109.5
C38 C37 O16 119.1(19)
C38 C37 C42 124(2)
O16 C37 C42 115(2)
C37 C38 C39 118(2)
C37 C38 C46 125(2)
C39 C38 C46 117(2)
C40 C39 C38 120(3)
C40 C39 H39 120.1
C38 C39 H39 120.1
C41 C40 C39 121(3)
C41 C40 H40 119.5
C39 C40 H40 119.5
C40 C41 C42 121(3)
C40 C41 H41 119.5
C42 C41 H41 119.5
C37 C42 C41 116(3)
C37 C42 C43 123(2)
C41 C42 C43 121(3)
C44 C43 C45 117(3)
C44 C43 C42 111(3)
C45 C43 C42 113(3)
C44 C43 H43 104.8
C45 C43 H43 104.8
C42 C43 H43 104.8
C43 C44 H44A 109.5
C43 C44 H44B 109.5
H44A C44 H44B 109.5
C43 C44 H44C 109.5
H44A C44 H44C 109.5
H44B C44 H44C 109.5
C43 C45 H45A 109.5
C43 C45 H45B 109.5
H45A C45 H45B 109.5
C43 C45 H45C 109.5
H45A C45 H45C 109.5
H45B C45 H45C 109.5
C47 C46 C48 112(2)
C47 C46 C38 118(2)
C48 C46 C38 107(2)
C47 C46 H46 106.0
C48 C46 H46 106.0
C38 C46 H46 106.0
C46 C47 H47A 109.5
C46 C47 H47B 109.5
H47A C47 H47B 109.5
C46 C47 H47C 109.5
H47A C47 H47C 109.5
H47B C47 H47C 109.5
C46 C48 H48A 109.5
C46 C48 H48B 109.5
H48A C48 H48B 109.5
C46 C48 H48C 109.5
H48A C48 H48C 109.5
H48B C48 H48C 109.5
C50 C49 C54 125(2)
C50 C49 O20 119(2)
C54 C49 O20 116.0(19)
C49 C50 C51 115(2)
C49 C50 C58 124.8(19)
C51 C50 C58 120(2)
C52 C51 C50 123(3)
C52 C51 H51 118.3
C50 C51 H51 118.3
C51 C52 C53 119(2)
C51 C52 H52 120.7
C53 C52 H52 120.7
C52 C53 C54 120(3)
C52 C53 H53 119.8
C54 C53 H53 119.8
C49 C54 C53 117(2)
C49 C54 C55 125(2)
C53 C54 C55 118(2)
C56 C55 C57 111(3)
C56 C55 C54 114(2)
C57 C55 C54 113(2)
C56 C55 H55 105.8
C57 C55 H55 105.8
C54 C55 H55 105.8
C55 C56 H56A 109.5
C55 C56 H56B 109.5
H56A C56 H56B 109.5
C55 C56 H56C 109.5
H56A C56 H56C 109.5
H56B C56 H56C 109.5
C55 C57 H57A 109.5
C55 C57 H57B 109.5
H57A C57 H57B 109.5
C55 C57 H57C 109.5
H57A C57 H57C 109.5
H57B C57 H57C 109.5
C60 C58 C59 113(2)
C60 C58 C50 112.7(18)
C59 C58 C50 111(2)
C60 C58 H58 106.5
C59 C58 H58 106.5
C50 C58 H58 106.5
C58 C59 H59A 109.5
C58 C59 H59B 109.5
H59A C59 H59B 109.5
C58 C59 H59C 109.5
H59A C59 H59C 109.5
H59B C59 H59C 109.5
C58 C60 H60A 109.5
C58 C60 H60B 109.5
H60A C60 H60B 109.5
C58 C60 H60C 109.5
H60A C60 H60C 109.5
H60B C60 H60C 109.5
C62 C61 C66 124(2)
C62 C61 O24 117.5(19)
C66 C61 O24 118(2)
C61 C62 C63 116(2)
C61 C62 C70 123(2)
C63 C62 C70 121(2)
C64 C63 C62 121(2)
C64 C63 H63 119.5
C62 C63 H63 119.5
C63 C64 C65 122(3)
C63 C64 H64 119.2
C65 C64 H64 119.2
C64 C65 C66 122(2)
C64 C65 H65 119.1
C66 C65 H65 119.1
C65 C66 C61 115(2)
C65 C66 C67 122(2)
C61 C66 C67 122(2)
C69 C67 C66 111(2)
C69 C67 C68 107(3)
C66 C67 C68 116(2)
C69 C67 H67 107.5
C66 C67 H67 107.5
C68 C67 H67 107.5
C67 C68 H68A 109.5
C67 C68 H68B 109.5
H68A C68 H68B 109.5
C67 C68 H68C 109.5
H68A C68 H68C 109.5
H68B C68 H68C 109.5
C67 C69 H69A 109.5
C67 C69 H69B 109.5
H69A C69 H69B 109.5
C67 C69 H69C 109.5
H69A C69 H69C 109.5
H69B C69 H69C 109.5
C62 C70 C71 112.6(19)
C62 C70 C72 112(2)
C71 C70 C72 107(2)
C62 C70 H70 108.3
C71 C70 H70 108.3
C72 C70 H70 108.3
C70 C71 H71A 109.5
C70 C71 H71B 109.5
H71A C71 H71B 109.5
C70 C71 H71C 109.5
H71A C71 H71C 109.5
H71B C71 H71C 109.5
C70 C72 H72A 109.5
C70 C72 H72B 109.5
H72A C72 H72B 109.5
C70 C72 H72C 109.5
H72A C72 H72C 109.5
H72B C72 H72C 109.5
S2 C73 H73A 109.5
S2 C73 H73B 109.5
H73A C73 H73B 109.5
S2 C73 H73C 109.5
H73A C73 H73C 109.5
H73B C73 H73C 109.5
S2 C74 H74A 109.5
S2 C74 H74B 109.5
H74A C74 H74B 109.5
S2 C74 H74C 109.5
H74A C74 H74C 109.5
H74B C74 H74C 109.5
S3 C76 H76A 109.5
S3 C76 H76B 109.5
H76A C76 H76B 109.5
S3 C76 H76C 109.5
H76A C76 H76C 109.5
H76B C76 H76C 109.5
S3 C77 H77A 109.5
S3 C77 H77B 109.5
H77A C77 H77B 109.5
S3 C77 H77C 109.5
H77A C77 H77C 109.5
H77B C77 H77C 109.5
S1 C82 H82A 109.5
S1 C82 H82B 109.5
H82A C82 H82B 109.5
S1 C82 H82C 109.5
H82A C82 H82C 109.5
H82B C82 H82C 109.5
S1 C83 H83A 109.5
S1 C83 H83B 109.5
H83A C83 H83B 109.5
S1 C83 H83C 109.5
H83A C83 H83C 109.5
H83B C83 H83C 109.5
S5 C84 H84A 109.5
S5 C84 H84B 109.5
H84A C84 H84B 109.5
S5 C84 H84C 109.5
H84A C84 H84C 109.5
H84B C84 H84C 109.5
S5 C85 H85A 109.5
S5 C85 H85B 109.5
H85A C85 H85B 109.5
S5 C85 H85C 109.5
H85A C85 H85C 109.5
H85B C85 H85C 109.5
O11 Co1 O1 114.6(6)
O11 Co1 O7 109.8(6)
O1 Co1 O7 119.3(6)
O11 Co1 O33 104.8(5)
O1 Co1 O33 104.9(5)
O7 Co1 O33 101.3(6)
O18 Gd1 O3 170.1(4)
O18 Gd1 O21 90.1(4)
O3 Gd1 O21 94.5(5)
O18 Gd1 O32 88.2(5)
O3 Gd1 O32 84.6(5)
O21 Gd1 O32 74.4(5)
O18 Gd1 O31 82.5(5)
O3 Gd1 O31 88.6(5)
O21 Gd1 O31 144.1(5)
O32 Gd1 O31 70.3(5)
O18 Gd1 O9 95.0(4)
O3 Gd1 O9 86.5(4)
O21 Gd1 O9 143.4(4)
O32 Gd1 O9 141.8(5)
O31 Gd1 O9 72.4(4)
O18 Gd1 O25 76.5(4)
O3 Gd1 O25 113.1(4)
O21 Gd1 O25 76.1(4)
O32 Gd1 O25 146.6(5)
O31 Gd1 O25 134.7(5)
O9 Gd1 O25 70.0(4)
O18 Gd1 P1 165.4(3)
O3 Gd1 P1 24.3(3)
O21 Gd1 P1 86.9(3)
O32 Gd1 P1 104.7(4)
O31 Gd1 P1 108.0(3)
O9 Gd1 P1 79.2(3)
O25 Gd1 P1 88.9(3)
O18 Gd1 Gd3 72.2(3)
O3 Gd1 Gd3 113.9(3)
O21 Gd1 Gd3 111.2(3)
O32 Gd1 Gd3 159.4(4)
O31 Gd1 Gd3 99.9(4)
O9 Gd1 Gd3 38.5(3)
O25 Gd1 Gd3 35.4(3)
P1 Gd1 Gd3 95.59(10)
O2 Gd2 O13 162.2(5)
O2 Gd2 O22 88.2(5)
O13 Gd2 O22 91.1(5)
O2 Gd2 O6 88.1(5)
O13 Gd2 O6 100.5(5)
O22 Gd2 O6 152.3(4)
O2 Gd2 O30 107.4(5)
O13 Gd2 O30 89.8(5)
O22 Gd2 O30 78.0(5)
O6 Gd2 O30 77.0(5)
O2 Gd2 O25 78.6(5)
O13 Gd2 O25 83.8(4)
O22 Gd2 O25 79.6(4)
O6 Gd2 O25 126.3(4)
O30 Gd2 O25 156.6(5)
O2 Gd2 O5 88.2(5)
O13 Gd2 O5 83.1(4)
O22 Gd2 O5 148.7(4)
O6 Gd2 O5 58.5(4)
O30 Gd2 O5 132.4(5)
O25 Gd2 O5 69.2(4)
O2 Gd2 P2 83.0(4)
O13 Gd2 P2 96.8(3)
O22 Gd2 P2 171.2(4)
O6 Gd2 P2 29.1(3)
O30 Gd2 P2 105.9(4)
O25 Gd2 P2 97.3(3)
O5 Gd2 P2 30.1(3)
O2 Gd2 Gd3 89.3(4)
O13 Gd2 Gd3 74.6(3)
O22 Gd2 Gd3 113.5(3)
O6 Gd2 Gd3 93.8(3)
O30 Gd2 Gd3 160.3(4)
O25 Gd2 Gd3 35.2(3)
O5 Gd2 Gd3 35.3(3)
P2 Gd2 Gd3 65.21(9)
O14 Gd3 O5 83.9(5)
O14 Gd3 O17 89.3(5)
O5 Gd3 O17 156.8(4)
O14 Gd3 O29 74.8(5)
O5 Gd3 O29 106.7(5)
O17 Gd3 O29 92.8(5)
O14 Gd3 O10 148.8(5)
O5 Gd3 O10 86.7(4)
O17 Gd3 O10 109.7(5)
O29 Gd3 O10 79.6(5)
O14 Gd3 O25 80.2(5)
O5 Gd3 O25 75.5(4)
O17 Gd3 O25 81.5(4)
O29 Gd3 O25 154.4(5)
O10 Gd3 O25 125.8(5)
O14 Gd3 O9 149.8(5)
O5 Gd3 O9 86.6(4)
O17 Gd3 O9 88.2(4)
O29 Gd3 O9 135.5(4)
O10 Gd3 O9 58.5(4)
O25 Gd3 O9 69.6(4)
O14 Gd3 P3 168.1(4)
O5 Gd3 P3 84.2(3)
O17 Gd3 P3 101.9(4)
O29 Gd3 P3 108.4(4)
O10 Gd3 P3 29.4(4)
O25 Gd3 P3 97.2(3)
O9 Gd3 P3 29.2(3)
O14 Gd3 Gd2 71.6(4)
O5 Gd3 Gd2 41.3(3)
O17 Gd3 Gd2 115.5(3)
O29 Gd3 Gd2 134.9(4)
O10 Gd3 Gd2 117.9(3)
O25 Gd3 Gd2 35.7(3)
O9 Gd3 Gd2 82.4(3)
P3 Gd3 Gd2 99.51(10)
O14 Gd3 Gd1 115.1(4)
O5 Gd3 Gd1 91.6(4)
O17 Gd3 Gd1 71.2(3)
O29 Gd3 Gd1 160.4(4)
O10 Gd3 Gd1 94.9(3)
O25 Gd3 Gd1 37.0(3)
O9 Gd3 Gd1 36.5(3)
P3 Gd3 Gd1 65.73(10)
Gd2 Gd3 Gd1 64.19(3)
O23 Gd4 O15 88.5(5)
O23 Gd4 O19 88.2(5)
O15 Gd4 O19 93.2(5)
O23 Gd4 O28 173.1(9)
O15 Gd4 O28 85.4(9)
O19 Gd4 O28 89.0(7)
O23 Gd4 O26 90.0(6)
O15 Gd4 O26 80.0(7)
O19 Gd4 O26 173.0(6)
O28 Gd4 O26 92.1(8)
O23 Gd4 O27 97.2(8)
O15 Gd4 O27 162.9(8)
O19 Gd4 O27 103.1(8)
O28 Gd4 O27 89.6(11)
O26 Gd4 O27 83.9(9)
P1 O1 Co1 125.4(8)
P1 O2 Gd2 174.2(9)
P1 O3 Gd1 116.9(7)
C1 O4 P1 124.8(11)
P2 O5 Gd3 163.7(8)
P2 O5 Gd2 89.9(5)
Gd3 O5 Gd2 103.4(5)
P2 O6 Gd2 102.7(6)
P2 O7 Co1 133.4(8)
C13 O8 P2 121.9(11)
P3 O9 Gd1 160.1(7)
P3 O9 Gd3 94.9(6)
Gd1 O9 Gd3 104.9(4)
P3 O10 Gd3 101.1(7)
P3 O11 Co1 131.4(8)
C25 O12 P3 122.3(12)
P4 O13 Gd2 130.0(7)
P4 O14 Gd3 137.6(9)
P4 O15 Gd4 155.5(9)
C37 O16 P4 128.0(14)
P5 O17 Gd3 134.0(7)
P5 O18 Gd1 138.6(8)
P5 O19 Gd4 146.3(8)
C49 O20 P5 127.5(14)
P6 O21 Gd1 133.1(8)
P6 O22 Gd2 127.7(8)
P6 O23 Gd4 170.5(9)
C61 O24 P6 125.2(12)
Gd3 O25 Gd2 109.1(4)
Gd3 O25 Gd1 107.6(5)
Gd2 O25 Gd1 116.7(5)
S3 O29 Gd3 131.4(8)
S2 O31 Gd1 145.7(9)
S5 O32 Gd1 140.5(9)
S1 O33 Co1 129.1(8)
O1 P1 O2 114.1(8)
O1 P1 O3 116.0(8)
O2 P1 O3 108.0(8)
O1 P1 O4 105.5(7)
O2 P1 O4 107.1(8)
O3 P1 O4 105.4(7)
O1 P1 Gd1 127.1(6)
O2 P1 Gd1 70.0(5)
O3 P1 Gd1 38.8(5)
O4 P1 Gd1 124.2(5)
O7 P2 O6 115.8(8)
O7 P2 O5 114.7(7)
O6 P2 O5 106.5(7)
O7 P2 O8 104.5(7)
O6 P2 O8 107.7(7)
O5 P2 O8 107.3(8)
O7 P2 Gd2 123.8(6)
O6 P2 Gd2 48.2(5)
O5 P2 Gd2 60.0(5)
O8 P2 Gd2 131.4(5)
O9 P3 O10 105.1(8)
O9 P3 O11 113.9(7)
O10 P3 O11 114.6(9)
O9 P3 O12 107.9(7)
O10 P3 O12 109.5(7)
O11 P3 O12 105.7(7)
O9 P3 Gd3 55.9(5)
O10 P3 Gd3 49.5(5)
O11 P3 Gd3 127.8(6)
O12 P3 Gd3 126.5(5)
O15 P4 O14 113.3(9)
O15 P4 O13 113.3(8)
O14 P4 O13 113.4(8)
O15 P4 O16 108.0(8)
O14 P4 O16 98.8(8)
O13 P4 O16 108.7(8)
O18 P5 O17 112.6(8)
O18 P5 O19 115.7(8)
O17 P5 O19 112.8(9)
O18 P5 O20 101.8(8)
O17 P5 O20 105.2(8)
O19 P5 O20 107.4(7)
O21 P6 O22 112.4(7)
O21 P6 O23 112.7(8)
O22 P6 O23 111.7(8)
O21 P6 O24 109.2(8)
O22 P6 O24 106.2(8)
O23 P6 O24 104.1(8)
O33 S1 C82 104.4(9)
O33 S1 C83 106.2(9)
C82 S1 C83 98.2(11)
O31 S2 C73 104.0(11)
O31 S2 C74 107.9(11)
C73 S2 C74 98.2(13)
O29 S3 C76 110.2(15)
O29 S3 C77 104.8(11)
C76 S3 C77 96.9(16)
O32 S5 C85 106.8(12)
O32 S5 C84 106.1(10)
C85 S5 C84 99.8(13)
O30 S6 C75 109(2)
O30 S6 C87 89(3)
C75 S6 C87 97.0(19)
O28 S4 C80 106(3)
O28 S4 C79 103.8(17)
C80 S4 C79 99(3)
C78 O26 Gd4 153.5(16)
C78 O26 H26 108(3)
Gd4 O26 H26 98.3(19)
S4 O28 Gd4 142.2(16)
O26 C78 H78A 109.5
O26 C78 H78B 109.5
H78A C78 H78B 109.5
O26 C78 H78C 109.5
H78A C78 H78C 109.5
H78B C78 H78C 109.5
O27 C81 H81A 109.5
O27 C81 H81B 109.5
H81A C81 H81B 109.5
O27 C81 H81C 109.5
H81A C81 H81C 109.5
H81B C81 H81C 109.5
C81 O27 Gd4 163(2)
C81 O27 H27A 107(2)
Gd4 O27 H27A 88(2)
S4 C80 H80A 109.5
S4 C80 H80B 109.5
H80A C80 H80B 109.5
S4 C80 H80C 109.5
H80A C80 H80C 109.5
H80B C80 H80C 109.5
S4 C79 H79A 109.5
S4 C79 H79B 109.5
H79A C79 H79B 109.5
S4 C79 H79C 109.5
H79A C79 H79C 109.5
H79B C79 H79C 109.5
S6 O30 Gd2 140.9(11)
S6 C87 H87A 109.5
S6 C87 H87B 109.5
H87A C87 H87B 109.5
S6 C87 H87C 109.5
H87A C87 H87C 109.5
H87B C87 H87C 109.5
S6 C75 H75A 109.5
S6 C75 H75B 109.5
H75A C75 H75B 109.5
S6 C75 H75C 109.5
H75A C75 H75C 109.5
H75B C75 H75C 109.5

loop_
_geom_bond_atom_site_label_1
_geom_bond_atom_site_label_2
_geom_bond_distance
C1 O4 1.37(2)
C1 C6 1.40(3)
C1 C2 1.42(3)
C2 C3 1.41(3)
C2 C10 1.49(3)
C3 C4 1.37(3)
C3 H3 0.9300
C4 C5 1.39(3)
C4 H4 0.9300
C5 C6 1.36(3)
C5 H5 0.9300
C6 C7 1.51(3)
C7 C8 1.51(3)
C7 C9 1.54(3)
C7 H7 0.9800
C8 H8A 0.9600
C8 H8B 0.9600
C8 H8C 0.9600
C9 H9A 0.9600
C9 H9B 0.9600
C9 H9C 0.9600
C10 C11 1.52(3)
C10 C12 1.54(3)
C10 H10 0.9800
C11 H11A 0.9600
C11 H11B 0.9600
C11 H11C 0.9600
C12 H12A 0.9600
C12 H12B 0.9600
C12 H12C 0.9600
C13 C18 1.39(3)
C13 C14 1.41(3)
C13 O8 1.43(2)
C14 C15 1.42(3)
C14 C22 1.49(3)
C15 C16 1.39(3)
C15 H15 0.9300
C16 C17 1.39(3)
C16 H16 0.9300
C17 C18 1.37(3)
C17 H17 0.9300
C18 C20 1.50(3)
C19 C20 1.52(3)
C19 H19A 0.9600
C19 H19B 0.9600
C19 H19C 0.9600
C20 C21 1.56(3)
C20 H20 0.9800
C21 H21A 0.9600
C21 H21B 0.9600
C21 H21C 0.9600
C22 C24 1.53(3)
C22 C23 1.53(3)
C22 H22 0.9800
C23 H23A 0.9600
C23 H23B 0.9600
C23 H23C 0.9600
C24 H24A 0.9600
C24 H24B 0.9600
C24 H24C 0.9600
C25 C30 1.38(3)
C25 C26 1.40(3)
C25 O12 1.40(2)
C26 C27 1.39(3)
C26 C34 1.50(3)
C27 C28 1.36(3)
C27 H27 0.9300
C28 C29 1.40(3)
C28 H28 0.9300
C29 C30 1.41(3)
C29 H29 0.9300
C30 C31 1.50(3)
C31 C33 1.50(4)
C31 C32 1.51(4)
C31 H31 0.9800
C32 H32A 0.9600
C32 H32B 0.9600
C32 H32C 0.9600
C33 H33A 0.9600
C33 H33B 0.9600
C33 H33C 0.9600
C34 C36 1.50(3)
C34 C35 1.51(3)
C34 H34 0.9800
C35 H35A 0.9600
C35 H35B 0.9600
C35 H35C 0.9600
C36 H36A 0.9600
C36 H36B 0.9600
C36 H36C 0.9600
C37 C38 1.36(3)
C37 O16 1.38(3)
C37 C42 1.42(3)
C38 C39 1.43(3)
C38 C46 1.53(3)
C39 C40 1.40(4)
C39 H39 0.9300
C40 C41 1.37(4)
C40 H40 0.9300
C41 C42 1.43(4)
C41 H41 0.9300
C42 C43 1.55(4)
C43 C44 1.51(4)
C43 C45 1.52(4)
C43 H43 0.9800
C44 H44A 0.9600
C44 H44B 0.9600
C44 H44C 0.9600
C45 H45A 0.9600
C45 H45B 0.9600
C45 H45C 0.9600
C46 C47 1.45(3)
C46 C48 1.52(3)
C46 H46 0.9800
C47 H47A 0.9600
C47 H47B 0.9600
C47 H47C 0.9600
C48 H48A 0.9600
C48 H48B 0.9600
C48 H48C 0.9600
C49 C50 1.36(3)
C49 C54 1.37(3)
C49 O20 1.39(2)
C50 C51 1.42(3)
C50 C58 1.51(3)
C51 C52 1.35(4)
C51 H51 0.9300
C52 C53 1.40(4)
C52 H52 0.9300
C53 C54 1.41(3)
C53 H53 0.9300
C54 C55 1.52(3)
C55 C56 1.49(4)
C55 C57 1.49(4)
C55 H55 0.9800
C56 H56A 0.9600
C56 H56B 0.9600
C56 H56C 0.9600
C57 H57A 0.9600
C57 H57B 0.9600
C57 H57C 0.9600
C58 C60 1.49(3)
C58 C59 1.50(4)
C58 H58 0.9800
C59 H59A 0.9600
C59 H59B 0.9600
C59 H59C 0.9600
C60 H60A 0.9600
C60 H60B 0.9600
C60 H60C 0.9600
C61 C62 1.38(3)
C61 C66 1.39(3)
C61 O24 1.42(2)
C62 C63 1.42(3)
C62 C70 1.48(3)
C63 C64 1.33(4)
C63 H63 0.9300
C64 C65 1.35(3)
C64 H64 0.9300
C65 C66 1.39(3)
C65 H65 0.9300
C66 C67 1.49(3)
C67 C69 1.47(3)
C67 C68 1.51(3)
C67 H67 0.9800
C68 H68A 0.9600
C68 H68B 0.9600
C68 H68C 0.9600
C69 H69A 0.9600
C69 H69B 0.9600
C69 H69C 0.9600
C70 C71 1.51(3)
C70 C72 1.55(3)
C70 H70 0.9800
C71 H71A 0.9600
C71 H71B 0.9600
C71 H71C 0.9600
C72 H72A 0.9600
C72 H72B 0.9600
C72 H72C 0.9600
C73 S2 1.77(3)
C73 H73A 0.9600
C73 H73B 0.9600
C73 H73C 0.9600
C74 S2 1.80(3)
C74 H74A 0.9600
C74 H74B 0.9600
C74 H74C 0.9600
C76 S3 1.67(3)
C76 H76A 0.9600
C76 H76B 0.9600
C76 H76C 0.9600
C77 S3 1.76(2)
C77 H77A 0.9600
C77 H77B 0.9600
C77 H77C 0.9600
C82 S1 1.74(2)
C82 H82A 0.9600
C82 H82B 0.9600
C82 H82C 0.9600
C83 S1 1.77(2)
C83 H83A 0.9600
C83 H83B 0.9600
C83 H83C 0.9600
C84 S5 1.80(2)
C84 H84A 0.9600
C84 H84B 0.9600
C84 H84C 0.9600
C85 S5 1.78(2)
C85 H85A 0.9600
C85 H85B 0.9600
C85 H85C 0.9600
Co1 O11 1.932(13)
Co1 O1 1.938(13)
Co1 O7 1.940(13)
Co1 O33 1.982(12)
Gd1 O18 2.280(12)
Gd1 O3 2.318(12)
Gd1 O21 2.321(12)
Gd1 O32 2.387(13)
Gd1 O31 2.391(14)
Gd1 O9 2.405(12)
Gd1 O25 2.463(12)
Gd1 P1 3.296(5)
Gd1 Gd3 3.9033(16)
Gd2 O2 2.291(13)
Gd2 O13 2.312(12)
Gd2 O22 2.321(13)
Gd2 O6 2.328(13)
Gd2 O30 2.334(14)
Gd2 O25 2.400(11)
Gd2 O5 2.637(12)
Gd2 P2 3.046(5)
Gd2 Gd3 3.8875(15)
Gd3 O14 2.265(13)
Gd3 O5 2.311(11)
Gd3 O17 2.312(12)
Gd3 O29 2.342(13)
Gd3 O10 2.346(13)
Gd3 O25 2.374(12)
Gd3 O9 2.517(12)
Gd3 P3 3.028(5)
Gd4 O23 2.212(15)
Gd4 O15 2.261(14)
Gd4 O19 2.280(12)
Gd4 O28 2.31(2)
Gd4 O26 2.373(17)
Gd4 O27 2.64(2)
O1 P1 1.510(13)
O2 P1 1.511(14)
O3 P1 1.518(13)
O4 P1 1.639(14)
O5 P2 1.528(12)
O6 P2 1.519(13)
O7 P2 1.496(13)
O8 P2 1.621(13)
O9 P3 1.483(13)
O10 P3 1.515(14)
O11 P3 1.532(13)
O12 P3 1.597(13)
O13 P4 1.538(14)
O14 P4 1.523(14)
O15 P4 1.484(14)
O16 P4 1.604(15)
O17 P5 1.496(14)
O18 P5 1.496(13)
O19 P5 1.518(13)
O20 P5 1.614(14)
O21 P6 1.489(13)
O22 P6 1.509(14)
O23 P6 1.520(15)
O24 P6 1.612(14)
O29 S3 1.509(14)
O31 S2 1.531(14)
O32 S5 1.516(14)
O33 S1 1.522(13)
S6 O30 1.454(16)
S6 C75 1.765(19)
S6 C87 1.79(2)
S4 O28 1.55(3)
S4 C80 1.62(5)
S4 C79 2.25(7)
O26 C78 1.42(3)
O26 H26 0.851(10)
C78 H78A 0.9600
C78 H78B 0.9600
C78 H78C 0.9600
C81 O27 1.449(18)
C81 H81A 0.9600
C81 H81B 0.9600
C81 H81C 0.9600
O27 H27A 0.852(10)
C80 H80A 0.9600
C80 H80B 0.9600
C80 H80C 0.9600
C79 H79A 0.9600
C79 H79B 0.9600
C79 H79C 0.9600
C87 H87A 0.9600
C87 H87B 0.9600
C87 H87C 0.9600
C75 H75A 0.9600
C75 H75B 0.9600
C75 H75C 0.9600

loop_
_geom_hbond_atom_site_label_D
_geom_hbond_atom_site_label_H
_geom_hbond_atom_site_label_A
_geom_hbond_distance_DH
_geom_hbond_distance_HA
_geom_hbond_distance_DA
_geom_hbond_angle_DHA
_geom_hbond_site_symmetry_A
C73 H73A O12 0.96 2.59 3.33(3) 133.6 .
C73 H73C O20 0.96 2.65 3.51(3) 149.1 .
C74 H74B O18 0.96 2.49 3.31(3) 144.2 .
C76 H76A O14 0.96 2.51 3.14(4) 123.6 .
C76 H76A O16 0.96 2.45 3.36(3) 157.8 .
C82 H82C O11 0.96 2.59 3.41(3) 143.8 .
C83 H83A O33 0.96 2.51 3.18(2) 126.3 3_666
C83 H83B O11 0.96 2.59 3.41(2) 143.3 .
C84 H84C O3 0.96 2.60 3.41(3) 142.2 .
C85 H85B O3 0.96 2.56 3.38(3) 143.3 .

loop_
_geom_torsion_atom_site_label_1
_geom_torsion_atom_site_label_2
_geom_torsion_atom_site_label_3
_geom_torsion_atom_site_label_4
_geom_torsion
O4 C1 C2 C3 -172.8(17)
C6 C1 C2 C3 1(3)
O4 C1 C2 C10 7(3)
C6 C1 C2 C10 179.9(19)
C1 C2 C3 C4 -2(3)
C10 C2 C3 C4 179(2)
C2 C3 C4 C5 3(4)
C3 C4 C5 C6 -3(4)
C4 C5 C6 C1 2(3)
C4 C5 C6 C7 179(2)
O4 C1 C6 C5 172.4(18)
C2 C1 C6 C5 -1(3)
O4 C1 C6 C7 -5(3)
C2 C1 C6 C7 -178.0(18)
C5 C6 C7 C8 50(3)
C1 C6 C7 C8 -133(2)
C5 C6 C7 C9 -72(3)
C1 C6 C7 C9 105(2)
C3 C2 C10 C11 -70(3)
C1 C2 C10 C11 110(2)
C3 C2 C10 C12 49(3)
C1 C2 C10 C12 -130(2)
C18 C13 C14 C15 -4(3)
O8 C13 C14 C15 -176.4(17)
C18 C13 C14 C22 175(2)
O8 C13 C14 C22 3(3)
C13 C14 C15 C16 0(3)
C22 C14 C15 C16 -179(2)
C14 C15 C16 C17 5(3)
C15 C16 C17 C18 -7(3)
C16 C17 C18 C13 3(3)
C16 C17 C18 C20 176(2)
C14 C13 C18 C17 3(3)
O8 C13 C18 C17 174.5(17)
C14 C13 C18 C20 -170.8(19)
O8 C13 C18 C20 1(3)
C17 C18 C20 C19 -86(3)
C13 C18 C20 C19 87(2)
C17 C18 C20 C21 43(3)
C13 C18 C20 C21 -144(2)
C13 C14 C22 C24 -122(2)
C15 C14 C22 C24 57(3)
C13 C14 C22 C23 113(2)
C15 C14 C22 C23 -67(3)
C30 C25 C26 C27 -1(3)
O12 C25 C26 C27 179.5(17)
C30 C25 C26 C34 -179.0(19)
O12 C25 C26 C34 2(3)
C25 C26 C27 C28 2(3)
C34 C26 C27 C28 -180(2)
C26 C27 C28 C29 -2(4)
C27 C28 C29 C30 1(4)
C26 C25 C30 C29 0(3)
O12 C25 C30 C29 179.7(18)
C26 C25 C30 C31 -179(2)
O12 C25 C30 C31 0(3)
C28 C29 C30 C25 0(3)
C28 C29 C30 C31 179(2)
C25 C30 C31 C33 102(3)
C29 C30 C31 C33 -77(3)
C25 C30 C31 C32 -133(3)
C29 C30 C31 C32 48(3)
C27 C26 C34 C36 64(3)
C25 C26 C34 C36 -118(2)
C27 C26 C34 C35 -64(3)
C25 C26 C34 C35 114(2)
O16 C37 C38 C39 -171(2)
C42 C37 C38 C39 -3(4)
O16 C37 C38 C46 3(4)
C42 C37 C38 C46 171(2)
C37 C38 C39 C40 0(4)
C46 C38 C39 C40 -174(3)
C38 C39 C40 C41 2(5)
C39 C40 C41 C42 -1(5)
C38 C37 C42 C41 4(4)
O16 C37 C42 C41 172(2)
C38 C37 C42 C43 -173(3)
O16 C37 C42 C43 -5(4)
C40 C41 C42 C37 -1(5)
C40 C41 C42 C43 175(3)
C37 C42 C43 C44 77(4)
C41 C42 C43 C44 -99(3)
C37 C42 C43 C45 -149(3)
C41 C42 C43 C45 34(4)
C37 C38 C46 C47 -108(3)
C39 C38 C46 C47 66(3)
C37 C38 C46 C48 124(3)
C39 C38 C46 C48 -62(3)
C54 C49 C50 C51 -4(4)
O20 C49 C50 C51 -178(2)
C54 C49 C50 C58 175(2)
O20 C49 C50 C58 1(3)
C49 C50 C51 C52 3(4)
C58 C50 C51 C52 -176(3)
C50 C51 C52 C53 -1(5)
C51 C52 C53 C54 0(5)
C50 C49 C54 C53 3(4)
O20 C49 C54 C53 177(2)
C50 C49 C54 C55 -173(2)
O20 C49 C54 C55 2(3)
C52 C53 C54 C49 -1(4)
C52 C53 C54 C55 175(3)
C49 C54 C55 C56 -150(3)
C53 C54 C55 C56 34(4)
C49 C54 C55 C57 81(3)
C53 C54 C55 C57 -95(3)
C49 C50 C58 C60 -111(3)
C51 C50 C58 C60 68(3)
C49 C50 C58 C59 121(3)
C51 C50 C58 C59 -60(3)
C66 C61 C62 C63 1(3)
O24 C61 C62 C63 178.5(18)
C66 C61 C62 C70 -179(2)
O24 C61 C62 C70 -2(3)
C61 C62 C63 C64 0(3)
C70 C62 C63 C64 -180(2)
C62 C63 C64 C65 -2(4)
C63 C64 C65 C66 4(4)
C64 C65 C66 C61 -3(3)
C64 C65 C66 C67 176(2)
C62 C61 C66 C65 0(3)
O24 C61 C66 C65 -177.1(19)
C62 C61 C66 C67 -178(2)
O24 C61 C66 C67 5(3)
C65 C66 C67 C69 -81(3)
C61 C66 C67 C69 97(3)
C65 C66 C67 C68 42(4)
C61 C66 C67 C68 -140(3)
C61 C62 C70 C71 125(2)
C63 C62 C70 C71 -56(3)
C61 C62 C70 C72 -115(2)
C63 C62 C70 C72 65(3)
C6 C1 O4 P1 97(2)
C2 C1 O4 P1 -90.1(19)
C18 C13 O8 P2 74(2)
C14 C13 O8 P2 -113.0(17)
C30 C25 O12 P3 88.0(19)
C26 C25 O12 P3 -93(2)
C38 C37 O16 P4 -88(2)
C42 C37 O16 P4 104(2)
C50 C49 O20 P5 -90(2)
C54 C49 O20 P5 95(2)
C62 C61 O24 P6 88(2)
C66 C61 O24 P6 -94(2)
Co1 O1 P1 O2 42.2(13)
Co1 O1 P1 O3 -84.4(11)
Co1 O1 P1 O4 159.4(9)
Co1 O1 P1 Gd1 -40.2(12)
Gd1 O3 P1 O1 117.7(8)
Gd1 O3 P1 O2 -11.8(11)
Gd1 O3 P1 O4 -126.0(7)
C1 O4 P1 O1 1.3(17)
C1 O4 P1 O2 123.2(16)
C1 O4 P1 O3 -122.0(15)
C1 O4 P1 Gd1 -159.8(13)
Co1 O7 P2 O6 -82.1(12)
Co1 O7 P2 O5 42.6(14)
Co1 O7 P2 O8 159.7(10)
Co1 O7 P2 Gd2 -26.6(13)
Gd2 O6 P2 O7 113.3(7)
Gd2 O6 P2 O5 -15.5(9)
Gd2 O6 P2 O8 -130.2(6)
Gd3 O5 P2 O7 29(4)
Gd2 O5 P2 O7 -116.1(7)
Gd3 O5 P2 O6 158(3)
Gd2 O5 P2 O6 13.3(7)
Gd3 O5 P2 O8 -87(3)
Gd2 O5 P2 O8 128.3(6)
Gd3 O5 P2 Gd2 145(3)
C13 O8 P2 O7 5.4(15)
C13 O8 P2 O6 -118.3(14)
C13 O8 P2 O5 127.5(13)
C13 O8 P2 Gd2 -167.6(11)
Gd1 O9 P3 O10 -170(2)
Gd3 O9 P3 O10 5.6(7)
Gd1 O9 P3 O11 63(2)
Gd3 O9 P3 O11 -120.6(7)
Gd1 O9 P3 O12 -54(2)
Gd3 O9 P3 O12 122.4(6)
Gd1 O9 P3 Gd3 -176(2)
Gd3 O10 P3 O9 -6.1(8)
Gd3 O10 P3 O11 119.7(7)
Gd3 O10 P3 O12 -121.8(6)
Co1 O11 P3 O9 37.6(15)
Co1 O11 P3 O10 -83.5(13)
Co1 O11 P3 O12 155.8(11)
Co1 O11 P3 Gd3 -26.8(16)
C25 O12 P3 O9 148.4(14)
C25 O12 P3 O10 -97.7(15)
C25 O12 P3 O11 26.2(16)
C25 O12 P3 Gd3 -151.2(12)
Gd4 O15 P4 O14 -55(3)
Gd4 O15 P4 O13 76(2)
Gd4 O15 P4 O16 -164(2)
Gd3 O14 P4 O15 87.7(15)
Gd3 O14 P4 O13 -43.3(17)
Gd3 O14 P4 O16 -158.2(13)
Gd2 O13 P4 O15 -87.6(11)
Gd2 O13 P4 O14 43.5(13)
Gd2 O13 P4 O16 152.3(9)
C37 O16 P4 O15 -86.1(17)
C37 O16 P4 O14 155.7(16)
C37 O16 P4 O13 37.2(18)
Gd1 O18 P5 O17 -26.7(14)
Gd1 O18 P5 O19 105.0(12)
Gd1 O18 P5 O20 -138.9(11)
Gd3 O17 P5 O18 46.1(13)
Gd3 O17 P5 O19 -87.0(12)
Gd3 O17 P5 O20 156.2(10)
Gd4 O19 P5 O18 -42.3(19)
Gd4 O19 P5 O17 89.3(17)
Gd4 O19 P5 O20 -155.2(15)
C49 O20 P5 O18 -156.3(17)
C49 O20 P5 O17 86.0(18)
C49 O20 P5 O19 -34(2)
Gd1 O21 P6 O22 72.8(11)
Gd1 O21 P6 O23 -54.5(12)
Gd1 O21 P6 O24 -169.6(9)
Gd2 O22 P6 O21 -54.5(12)
Gd2 O22 P6 O23 73.3(11)
Gd2 O22 P6 O24 -173.9(9)
C61 O24 P6 O21 -7.1(18)
C61 O24 P6 O22 114.4(16)
C61 O24 P6 O23 -127.6(16)
Co1 O33 S1 C82 -30.5(14)
Co1 O33 S1 C83 72.6(13)
Gd1 O31 S2 C73 -85.9(19)
Gd1 O31 S2 C74 18(2)
Gd3 O29 S3 C76 -83.6(16)
Gd3 O29 S3 C77 173.1(14)
Gd1 O32 S5 C85 62.4(17)
Gd1 O32 S5 C84 -43.4(18)
C80 S4 O28 Gd4 -78(4)
C79 S4 O28 Gd4 25(4)
C75 S6 O30 Gd2 -115(3)
C87 S6 O30 Gd2 148(3)
